data_7154111
loop_
_publ_author_name
'Shing, Tony K. M.'
'Wong, Anthony W. H.'
'Li, Huiyan'
'Liu, Z. F.'
'Chan, Paul K. S.'

_publ_section_title
;
 Conformationally locked bicyclo[4.3.0]nonane carbanucleosides: synthesis
 and bio-evaluation.
;
_journal_issue 46
_journal_name_full 'Organic &amp; biomolecular chemistry'
_journal_page_first 9439
_journal_paper_doi 10.1039/c4ob01763c
_journal_volume 12
_journal_year 2014
_chemical_formula_sum 'C14 H19.5 N5 O3.5'
_chemical_formula_weight 313.85
_chemical_name_systematic
; 
 ? 
;
_space_group_IT_number 19
_symmetry_cell_setting orthorhombic
_symmetry_space_group_name_Hall 'P 2ac 2ab'
_symmetry_space_group_name_H-M 'P 21 21 21'
_atom_sites_solution_hydrogens geom
_atom_sites_solution_primary direct
_atom_sites_solution_secondary difmap
_audit_creation_method SHELXL-97
_cell_angle_alpha 90.00
_cell_angle_beta 90.00
_cell_angle_gamma 90.00
_cell_formula_units_Z 8
_cell_length_a 8.5282(9)
_cell_length_b 10.7576(11)
_cell_length_c 41.024(4)
_cell_measurement_reflns_used 1467
_cell_measurement_temperature 296(2)
_cell_measurement_theta_max 15
_cell_measurement_theta_min 15
_cell_volume 3763.7(7)
_computing_cell_refinement 'BRUKER KAPPA APEXII DUO DIFFRACTOMETER'
_computing_data_collection 'BRUKER KAPPA APEXII DUO DIFFRACTOMETER'
_computing_data_reduction 'BRUKER KAPPA APEXII DUO DIFFRACTOMETER'
_computing_molecular_graphics 'SIEMENS SHELXTL'
_computing_publication_material 'SIEMENS SHELXTL'
_computing_structure_refinement 'SHELXL-97 (Sheldrick, 2008)'
_computing_structure_solution 'SHELXS-97 (Sheldrick, 2008)'
_diffrn_ambient_temperature 296(2)
_diffrn_measured_fraction_theta_full 0.999
_diffrn_measured_fraction_theta_max 0.999
_diffrn_measurement_device_type 'BRUKER KAPPA APEXII DUO DIFFRACTOMETER'
_diffrn_measurement_method 'PHI & OMEGA SCAN'
_diffrn_radiation_monochromator graphite
_diffrn_radiation_source 'fine-focus sealed tube'
_diffrn_radiation_type MoK\a
_diffrn_radiation_wavelength 0.71073
_diffrn_reflns_av_R_equivalents 0.1413
_diffrn_reflns_av_sigmaI/netI 0.1805
_diffrn_reflns_limit_h_max 10
_diffrn_reflns_limit_h_min -9
_diffrn_reflns_limit_k_max 7
_diffrn_reflns_limit_k_min -12
_diffrn_reflns_limit_l_max 33
_diffrn_reflns_limit_l_min -49
_diffrn_reflns_number 23027
_diffrn_reflns_theta_full 25.25
_diffrn_reflns_theta_max 25.25
_diffrn_reflns_theta_min 1.96
_exptl_absorpt_coefficient_mu 0.082
_exptl_absorpt_correction_T_max 0.6434
_exptl_absorpt_correction_T_min 0.4915
_exptl_absorpt_correction_type multi-scan
_exptl_crystal_colour colourless
_exptl_crystal_density_diffrn 1.108
_exptl_crystal_density_method 'not measured'
_exptl_crystal_description block
_exptl_crystal_F_000 1332
_exptl_crystal_size_max 0.40
_exptl_crystal_size_mid 0.30
_exptl_crystal_size_min 0.20
_platon_squeeze_details
;
;
_refine_diff_density_max 0.548
_refine_diff_density_min -0.752
_refine_diff_density_rms 0.141
_refine_ls_abs_structure_details 'Flack H D (1983), Acta Cryst. A39, 876-881'
_refine_ls_abs_structure_Flack 0(4)
_refine_ls_extinction_method none
_refine_ls_goodness_of_fit_ref 1.732
_refine_ls_hydrogen_treatment riding
_refine_ls_matrix_type full
_refine_ls_number_parameters 406
_refine_ls_number_reflns 6796
_refine_ls_number_restraints 0
_refine_ls_restrained_S_all 1.732
_refine_ls_R_factor_all 0.1920
_refine_ls_R_factor_gt 0.1647
_refine_ls_shift/su_max 0.005
_refine_ls_shift/su_mean 0.000
_refine_ls_structure_factor_coef Fsqd
_refine_ls_weighting_details 'calc w=1/[\s^2^(Fo^2^)+(0.1000P)^2^+0.0000P] where P=(Fo^2^+2Fc^2^)/3'
_refine_ls_weighting_scheme calc
_refine_ls_wR_factor_gt 0.3716
_refine_ls_wR_factor_ref 0.3918
_reflns_number_gt 4698
_reflns_number_total 6796
_reflns_threshold_expression >2sigma(I)
_cod_data_source_file c4ob01763c2.cif
_cod_data_source_block WWHADE105
_cod_depositor_comments
;
The following automatic conversions were performed:

'_symmetry_cell_setting' value 'Orthorhombic' changed to
'orthorhombic' according to
/usr/data/users/saulius/crontab/automatic-downloads/rss-feeds/RSC/lib/dictionaries/cif_core.dic
dictionary named 'cif_core.dic' version 2.4.2 from 2011-04-26.

Automatic conversion script
Id: cif_fix_values 2827 2014-09-09 07:05:25Z andrius 

 Adding full bibliography for 7154110--7154111.cif.
;
_cod_original_cell_volume 3763.6(7)
_cod_original_sg_symbol_H-M P2(1)2(1)2(1)
_cod_original_formula_sum 'C14 H19.50 N5 O3.50'
_cod_database_code 7154111

loop_
_symmetry_equiv_pos_as_xyz
'x, y, z'
'-x+1/2, -y, z+1/2'
'-x, y+1/2, -z+1/2'
'x+1/2, -y+1/2, -z'

loop_
_atom_site_label
_atom_site_type_symbol
_atom_site_fract_x
_atom_site_fract_y
_atom_site_fract_z
_atom_site_U_iso_or_equiv
_atom_site_adp_type
_atom_site_occupancy
_atom_site_symmetry_multiplicity
_atom_site_calc_flag
_atom_site_refinement_flags
N1 N 0.1915(7) 1.0464(7) 0.05909(16) 0.0251(16) Uani 1 1 d .
N2 N 0.1535(8) 1.0658(9) 0.0070(2) 0.050(2) Uani 1 1 d .
N3 N 0.5741(8) 1.1352(7) 0.00871(18) 0.0293(16) Uani 1 1 d .
N4 N 0.4723(10) 1.0877(9) 0.0606(2) 0.045(2) Uani 1 1 d .
N5 N 0.4221(9) 1.1380(10) -0.03673(19) 0.052(3) Uani 1 1 d .
H5A H 0.5005 1.1562 -0.0490 0.062 Uiso 1 1 calc R
H5B H 0.3303 1.1292 -0.0451 0.062 Uiso 1 1 calc R
O1 O 0.0831(7) 0.7941(6) 0.19039(13) 0.0338(15) Uani 1 1 d .
H1A H 0.0818 0.8681 0.1952 0.051 Uiso 1 1 calc R
O2 O -0.0345(10) 1.0559(6) 0.16487(14) 0.0470(19) Uani 1 1 d .
H2A H -0.0046 1.0226 0.1817 0.071 Uiso 1 1 calc R
O3 O -0.0650(6) 1.1548(5) 0.10611(13) 0.0267(13) Uani 1 1 d .
H3A H -0.0680 1.1844 0.0877 0.040 Uiso 1 1 calc R
C1 C 0.1810(13) 0.7753(10) 0.1586(2) 0.040(2) Uani 1 1 d .
H1B H 0.2892 0.7511 0.1636 0.048 Uiso 1 1 calc R
C2 C 0.1022(13) 0.6817(8) 0.1378(2) 0.040(2) Uani 1 1 d .
H2B H -0.0049 0.7067 0.1332 0.048 Uiso 1 1 calc R
H2C H 0.1004 0.6014 0.1486 0.048 Uiso 1 1 calc R
C3 C 0.1959(15) 0.6753(8) 0.1071(2) 0.049(3) Uani 1 1 d .
H3B H 0.1652 0.6023 0.0947 0.059 Uiso 1 1 calc R
H3C H 0.3063 0.6677 0.1124 0.059 Uiso 1 1 calc R
C4 C 0.1692(14) 0.7959(10) 0.0855(3) 0.054(3) Uani 1 1 d .
H4B H 0.2330 0.7919 0.0660 0.064 Uiso 1 1 calc R
H4C H 0.0600 0.8020 0.0791 0.064 Uiso 1 1 calc R
C5 C 0.2171(11) 0.9119(8) 0.1066(2) 0.033(2) Uani 1 1 d .
H5A H 0.3318 0.9157 0.1058 0.040 Uiso 1 1 calc R
C6 C 0.1732(10) 0.9117(8) 0.14359(19) 0.0276(18) Uani 1 1 d .
H6A H 0.2427 0.9677 0.1557 0.033 Uiso 1 1 calc R
C7 C -0.0016(11) 0.9780(7) 0.1382(2) 0.031(2) Uani 1 1 d .
H7A H -0.0791 0.9108 0.1388 0.038 Uiso 1 1 calc R
C8 C -0.0072(10) 1.0314(7) 0.10454(19) 0.0251(18) Uani 1 1 d .
H8A H -0.0674 0.9794 0.0894 0.030 Uiso 1 1 calc R
C9 C 0.1589(13) 1.0407(10) 0.09533(18) 0.039(2) Uani 1 1 d .
H9A H 0.2118 1.1081 0.1071 0.047 Uiso 1 1 calc R
C10 C 0.0974(9) 1.0474(7) 0.03498(16) 0.0208(17) Uani 1 1 d .
H10 H -0.0095 1.0349 0.0380 0.025 Uiso 1 1 calc R
C11 C 0.3051(12) 1.0863(9) 0.0131(2) 0.036(2) Uani 1 1 d .
C12 C 0.4414(12) 1.1246(11) -0.0072(2) 0.050(3) Uani 1 1 d .
C13 C 0.5945(12) 1.1211(10) 0.0381(2) 0.045(3) Uani 1 1 d .
H13A H 0.6952 1.1327 0.0462 0.054 Uiso 1 1 calc R
C14 C 0.3392(10) 1.0733(7) 0.04694(17) 0.0220(17) Uani 1 1 d .
O1' O 0.2536(12) 1.1221(8) 0.2287(2) 0.072(3) Uani 1 1 d .
O2' O 0.1189(10) 0.8808(7) 0.26121(18) 0.059(2) Uani 1 1 d .
H2'A H 0.0880 0.9169 0.2448 0.088 Uiso 1 1 calc R
O3' O 0.1070(10) 0.8100(7) 0.32335(18) 0.058(2) Uani 1 1 d .
H3'A H 0.1157 0.7871 0.3423 0.087 Uiso 1 1 calc R
N1' N 0.3943(8) 0.9169(6) 0.36236(16) 0.0286(16) Uani 1 1 d .
N2' N 0.3496(9) 0.9178(9) 0.4177(2) 0.046(2) Uani 1 1 d .
N3' N 0.7789(8) 0.8609(7) 0.41882(16) 0.0276(16) Uani 1 1 d .
N4' N 0.6748(7) 0.8701(5) 0.36250(14) 0.0189(14) Uani 1 1 d .
N5' N 0.6344(10) 0.8937(7) 0.46505(18) 0.037(2) Uani 1 1 d .
H5'A H 0.5515 0.9166 0.4753 0.045 Uiso 1 1 calc R
H5'B H 0.7191 0.8777 0.4756 0.045 Uiso 1 1 calc R
C1' C 0.3454(12) 1.1356(10) 0.2545(2) 0.044(3) Uani 1 1 d .
H1'A H 0.4511 1.1445 0.2454 0.053 Uiso 1 1 calc R
C2' C 0.319(2) 1.2517(9) 0.2730(3) 0.073(4) Uani 1 1 d .
H2'C H 0.3467 1.3225 0.2596 0.087 Uiso 1 1 calc R
H2'D H 0.2090 1.2586 0.2786 0.087 Uiso 1 1 calc R
C3' C 0.4113(19) 1.2538(14) 0.3023(5) 0.094(6) Uani 1 1 d .
H3'B H 0.5202 1.2623 0.2959 0.113 Uiso 1 1 calc R
H3'C H 0.3835 1.3287 0.3141 0.113 Uiso 1 1 calc R
C4' C 0.4024(15) 1.1533(10) 0.3246(3) 0.058(4) Uani 1 1 d .
H4'A H 0.4819 1.1652 0.3412 0.070 Uiso 1 1 calc R
H4'B H 0.3011 1.1560 0.3353 0.070 Uiso 1 1 calc R
C5' C 0.4225(11) 1.0341(10) 0.3109(2) 0.040(2) Uani 1 1 d .
H5'C H 0.5358 1.0208 0.3089 0.048 Uiso 1 1 calc R
C6' C 0.3563(19) 1.0326(13) 0.2761(2) 0.072(4) Uani 1 1 d .
H6'A H 0.4137 0.9677 0.2644 0.086 Uiso 1 1 calc R
C7' C 0.3554(11) 0.9176(10) 0.3274(3) 0.049(3) Uani 1 1 d .
H7'A H 0.4025 0.8441 0.3173 0.059 Uiso 1 1 calc R
C8' C 0.1861(13) 0.9202(9) 0.3192(2) 0.040(3) Uani 1 1 d .
H8'A H 0.1368 0.9813 0.3337 0.048 Uiso 1 1 calc R
C9' C 0.1772(11) 0.9723(9) 0.2848(2) 0.035(2) Uani 1 1 d .
H9'A H 0.1025 1.0415 0.2852 0.042 Uiso 1 1 calc R
C10' C 0.2816(11) 0.9292(11) 0.3874(2) 0.044(3) Uani 1 1 d .
H10B H 0.1753 0.9432 0.3839 0.053 Uiso 1 1 calc R
C11' C 0.5056(9) 0.9053(7) 0.41235(17) 0.0209(17) Uani 1 1 d .
C12' C 0.6318(10) 0.8830(8) 0.4326(2) 0.036(2) Uani 1 1 d .
C13' C 0.7829(12) 0.8633(9) 0.3852(2) 0.037(2) Uani 1 1 d .
H13B H 0.8841 0.8592 0.3768 0.045 Uiso 1 1 calc R
C14' C 0.5384(11) 0.8918(7) 0.37766(18) 0.028(2) Uani 1 1 d .
O1W O 0.0444(15) 0.9928(11) 0.2162(3) 0.103(4) Uani 1 1 d .

loop_
_atom_site_aniso_label
_atom_site_aniso_U_11
_atom_site_aniso_U_22
_atom_site_aniso_U_33
_atom_site_aniso_U_23
_atom_site_aniso_U_13
_atom_site_aniso_U_12
N1 0.005(3) 0.041(4) 0.029(4) 0.002(3) 0.002(3) 0.005(3)
N2 0.009(4) 0.064(6) 0.077(7) -0.005(5) -0.001(4) -0.007(4)
N3 0.014(3) 0.034(4) 0.039(4) 0.009(3) -0.004(3) -0.003(3)
N4 0.036(5) 0.053(5) 0.047(5) -0.004(4) 0.015(4) -0.002(4)
N5 0.018(4) 0.102(7) 0.036(5) 0.034(5) -0.012(3) -0.010(4)
O1 0.039(4) 0.047(4) 0.015(3) 0.013(3) -0.004(3) 0.010(3)
O2 0.085(5) 0.038(4) 0.018(3) -0.013(3) 0.011(3) 0.027(4)
O3 0.024(3) 0.032(3) 0.024(3) 0.006(2) -0.009(2) -0.003(2)
C1 0.045(6) 0.061(6) 0.015(4) -0.004(4) -0.009(4) -0.002(5)
C2 0.066(7) 0.019(4) 0.035(5) -0.002(4) 0.023(5) -0.011(4)
C3 0.083(8) 0.023(4) 0.040(5) -0.007(4) -0.008(5) 0.025(5)
C4 0.065(7) 0.052(6) 0.044(6) 0.012(5) 0.031(6) 0.042(6)
C5 0.033(5) 0.026(4) 0.041(5) 0.022(4) 0.020(4) 0.011(4)
C6 0.022(4) 0.040(4) 0.021(4) -0.013(4) -0.004(3) 0.008(4)
C7 0.034(5) 0.024(4) 0.036(5) 0.000(4) 0.020(4) 0.023(4)
C8 0.030(4) 0.025(4) 0.021(4) -0.009(3) 0.012(3) -0.013(3)
C9 0.067(7) 0.049(5) 0.002(3) 0.001(4) -0.013(4) 0.020(5)
C10 0.024(4) 0.036(4) 0.002(3) -0.011(3) 0.005(3) -0.009(3)
C11 0.055(6) 0.033(5) 0.019(4) -0.008(4) 0.010(4) 0.003(4)
C12 0.042(6) 0.075(8) 0.033(5) 0.007(5) -0.002(5) -0.038(6)
C13 0.040(6) 0.057(6) 0.037(6) -0.016(5) -0.030(5) -0.014(5)
C14 0.033(5) 0.021(4) 0.012(4) 0.002(3) -0.005(3) 0.000(3)
O1' 0.092(7) 0.056(5) 0.068(5) -0.001(4) -0.038(5) -0.005(5)
O2' 0.081(6) 0.054(4) 0.040(4) 0.007(4) -0.010(4) 0.002(4)
O3' 0.062(5) 0.063(5) 0.048(4) 0.008(4) 0.002(4) -0.025(4)
N1' 0.030(4) 0.032(3) 0.024(4) 0.008(3) -0.014(3) -0.006(3)
N2' 0.025(4) 0.061(5) 0.051(5) 0.000(4) -0.028(4) 0.011(4)
N3' 0.026(4) 0.035(4) 0.022(3) -0.002(3) -0.002(3) -0.011(3)
N4' 0.024(3) 0.017(3) 0.017(3) -0.010(3) -0.002(3) -0.011(3)
N5' 0.048(5) 0.034(4) 0.030(4) -0.011(3) -0.030(4) 0.014(3)
C1' 0.034(5) 0.066(7) 0.033(5) 0.025(5) -0.018(4) 0.017(5)
C2' 0.110(11) 0.022(5) 0.086(9) 0.015(6) -0.054(9) -0.011(6)
C3' 0.075(10) 0.073(9) 0.135(15) 0.052(10) 0.025(10) 0.018(8)
C4' 0.065(8) 0.050(6) 0.059(7) 0.017(5) -0.044(6) -0.039(6)
C5' 0.023(4) 0.063(6) 0.034(5) 0.027(5) 0.005(4) 0.003(4)
C6' 0.124(12) 0.080(8) 0.011(4) 0.003(5) 0.010(6) 0.046(8)
C7' 0.029(5) 0.042(5) 0.076(7) 0.043(5) 0.018(5) 0.022(4)
C8' 0.061(7) 0.038(5) 0.021(4) -0.017(4) -0.024(4) 0.034(5)
C9' 0.036(5) 0.040(5) 0.028(5) 0.016(4) 0.018(4) 0.018(4)
C10' 0.032(5) 0.077(7) 0.023(4) 0.023(5) -0.016(4) -0.007(5)
C11' 0.019(4) 0.034(4) 0.009(3) 0.008(3) 0.006(3) 0.000(3)
C12' 0.022(4) 0.032(5) 0.055(6) 0.012(4) -0.003(4) -0.006(3)
C13' 0.041(6) 0.049(5) 0.023(4) -0.001(4) 0.013(4) 0.033(5)
C14' 0.043(5) 0.026(4) 0.015(4) -0.006(3) -0.024(4) 0.019(4)
O1W 0.111(9) 0.108(8) 0.090(8) 0.000(6) 0.035(7) 0.038(7)

loop_
_atom_type_symbol
_atom_type_description
_atom_type_scat_dispersion_real
_atom_type_scat_dispersion_imag
_atom_type_scat_source
C C 0.0033 0.0016 'International Tables Vol C Tables 4.2.6.8 and 6.1.1.4'
H H 0.0000 0.0000 'International Tables Vol C Tables 4.2.6.8 and 6.1.1.4'
N N 0.0061 0.0033 'International Tables Vol C Tables 4.2.6.8 and 6.1.1.4'
O O 0.0106 0.0060 'International Tables Vol C Tables 4.2.6.8 and 6.1.1.4'

loop_
_geom_angle_atom_site_label_1
_geom_angle_atom_site_label_2
_geom_angle_atom_site_label_3
_geom_angle
C10 N1 C14 106.9(6)
C10 N1 C9 130.3(7)
C14 N1 C9 121.9(7)
C10 N2 C11 102.8(8)
C13 N3 C12 126.9(8)
C14 N4 C13 113.0(8)
C2 C1 O1 109.0(8)
C2 C1 C6 112.6(7)
O1 C1 C6 100.5(7)
C1 C2 C3 106.0(8)
C2 C3 C4 110.9(8)
C5 C4 C3 107.8(8)
C9 C5 C6 102.5(6)
C9 C5 C4 117.6(8)
C6 C5 C4 118.1(7)
C5 C6 C1 111.6(6)
C5 C6 C7 94.8(6)
C1 C6 C7 118.9(7)
O2 C7 C8 118.9(7)
O2 C7 C6 109.2(7)
C8 C7 C6 108.5(6)
O3 C8 C9 106.4(7)
O3 C8 C7 109.2(6)
C9 C8 C7 103.4(7)
C8 C9 N1 115.6(7)
C8 C9 C5 99.9(8)
N1 C9 C5 105.8(7)
N2 C10 N1 118.1(7)
N2 C10 C11 39.9(5)
N1 C10 C11 78.2(5)
N2 C11 C14 111.4(9)
N2 C11 C12 134.3(9)
C14 C11 C12 114.3(9)
N2 C11 C10 37.3(5)
C14 C11 C10 74.1(5)
C12 C11 C10 170.7(8)
N5 C12 N3 126.4(9)
N5 C12 C11 118.5(9)
N3 C12 C11 115.0(8)
N3 C13 N4 124.0(8)
N4 C14 N1 132.5(7)
N4 C14 C11 126.7(8)
N1 C14 C11 100.7(7)
C14' N1' C10' 106.7(6)
C14' N1' C7' 129.3(7)
C10' N1' C7' 123.7(7)
C11' N2' C10' 106.0(8)
C13' N3' C12' 115.1(7)
C13' N4' C14' 106.9(6)
O1' C1' C6' 116.9(11)
O1' C1' C2' 114.5(9)
C6' C1' C2' 110.2(9)
C3' C2' C1' 111.2(11)
C4' C3' C2' 119.9(14)
C5' C4' C3' 115.4(12)
C4' C5' C6' 109.6(8)
C4' C5' C7' 121.3(9)
C6' C5' C7' 105.4(10)
C1' C6' C5' 126.6(12)
C1' C6' C9' 111.7(10)
C5' C6' C9' 98.0(8)
N1' C7' C8' 116.2(8)
N1' C7' C5' 110.6(9)
C8' C7' C5' 104.3(8)
O3' C8' C7' 115.7(8)
O3' C8' C9' 114.1(7)
C7' C8' C9' 105.5(9)
O2' C9' C8' 112.4(8)
O2' C9' C6' 115.0(7)
C8' C9' C6' 106.9(8)
N2' C10' N1' 111.2(8)
N2' C11' C12' 133.2(8)
N2' C11' C14' 110.9(7)
C12' C11' C14' 114.9(7)
N5' C12' C11' 126.7(9)
N5' C12' N3' 113.7(8)
C11' C12' N3' 119.1(8)
N4' C13' N3' 133.8(8)
N4' C14' N1' 125.8(7)
N4' C14' C11' 129.6(7)
N1' C14' C11' 104.4(7)

loop_
_geom_bond_atom_site_label_1
_geom_bond_atom_site_label_2
_geom_bond_distance
N1 C10 1.274(10)
N1 C14 1.385(11)
N1 C9 1.514(10)
N2 C10 1.261(12)
N2 C11 1.335(13)
N3 C13 1.226(11)
N3 C12 1.311(12)
N4 C14 1.276(12)
N4 C13 1.440(13)
N5 C12 1.233(12)
O1 C1 1.560(11)
O2 C7 1.408(10)
O3 C8 1.417(10)
C1 C2 1.482(13)
C1 C6 1.593(14)
C2 C3 1.495(13)
C3 C4 1.586(13)
C4 C5 1.573(16)
C5 C9 1.543(12)
C5 C6 1.561(11)
C6 C7 1.667(11)
C7 C8 1.495(12)
C8 C9 1.470(14)
C10 C11 2.029(12)
C11 C14 1.427(11)
C11 C12 1.487(13)
O1' C1' 1.321(12)
O2' C9' 1.468(13)
O3' C8' 1.374(13)
N1' C14' 1.406(11)
N1' C10' 1.413(12)
N1' C7' 1.471(14)
N2' C11' 1.356(11)
N2' C10' 1.377(11)
N3' C13' 1.380(11)
N3' C12' 1.396(12)
N4' C13' 1.312(11)
N4' C14' 1.339(11)
N5' C12' 1.337(12)
C1' C6' 1.423(15)
C1' C2' 1.480(17)
C2' C3' 1.43(2)
C3' C4' 1.418(17)
C4' C5' 1.411(16)
C5' C6' 1.533(15)
C5' C7' 1.536(13)
C6' C9' 1.70(2)
C7' C8' 1.483(14)
C8' C9' 1.519(12)
C11' C12' 1.380(12)
C11' C14' 1.458(10)

loop_
_platon_squeeze_void_nr
_platon_squeeze_void_average_x
_platon_squeeze_void_average_y
_platon_squeeze_void_average_z
_platon_squeeze_void_volume
_platon_squeeze_void_count_electrons
1 -0.056 0.750 0.000 616.3 298.2
2 0.045 0.250 0.500 615.8 298.1
